data_7245241
loop_
_publ_author_name
'Andriotou, Despoina'
'Duval, Sylvain'
'Trivelli, Xavier'
'Volkringer, Christophe'
'Loiseau, Thierry'

_publ_section_title
;
 Molecular niobium(V) complexes with mononuclear {Nb1} and dinuclear oxo
 species {Nb2O} connected through aryl di- or tetra-carboxylate linker
;
_journal_name_full CrystEngComm
_journal_paper_doi 10.1039/D2CE00828A
_journal_year 2022
_chemical_formula_moiety 'C58 H122 Nb6 O34'
_chemical_formula_sum 'C58 H122 Nb6 O34'
_chemical_formula_weight 1921.01
_space_group_crystal_system monoclinic
_space_group_IT_number 15
_space_group_name_Hall '-C 2yc'
_space_group_name_H-M_alt 'C 1 2/c 1'
_atom_sites_solution_hydrogens geom
_atom_sites_solution_primary iterative
_audit_creation_date 2020-10-22
_audit_creation_method
;
Olex2 1.3
(compiled Nov 21 2019 18:26:39 for OlexSys, GUI svn.r6003)
;
_audit_update_record
;
2022-06-16 deposited with the CCDC.	2022-08-01 downloaded from the CCDC.
;
_cell_angle_alpha 90
_cell_angle_beta 97.312(3)
_cell_angle_gamma 90
_cell_formula_units_Z 4
_cell_length_a 24.0297(14)
_cell_length_b 18.1938(11)
_cell_length_c 19.0238(11)
_cell_measurement_reflns_used 9438
_cell_measurement_temperature 106.73
_cell_measurement_theta_max 26.33
_cell_measurement_theta_min 2.67
_cell_volume 8249.4(8)
_computing_molecular_graphics 'Olex2 1.3 (Dolomanov et al., 2009)'
_computing_publication_material 'Olex2 1.3 (Dolomanov et al., 2009)'
_computing_structure_refinement 'SHELXL 2018/3 (Sheldrick, 2015)'
_computing_structure_solution 'olex2.solve 1.3 (Bourhis et al., 2015)'
_diffrn_ambient_temperature 106.73
_diffrn_measured_fraction_theta_full 0.981
_diffrn_measured_fraction_theta_max 0.972
_diffrn_measurement_device_type 'Bruker APEX-II CCD'
_diffrn_measurement_method '\f and \w scans'
_diffrn_radiation_type MoK\a
_diffrn_radiation_wavelength 0.71073
_diffrn_reflns_av_R_equivalents 0.0350
_diffrn_reflns_av_unetI/netI 0.0252
_diffrn_reflns_Laue_measured_fraction_full 0.981
_diffrn_reflns_Laue_measured_fraction_max 0.972
_diffrn_reflns_limit_h_max 30
_diffrn_reflns_limit_h_min -30
_diffrn_reflns_limit_k_max 22
_diffrn_reflns_limit_k_min -22
_diffrn_reflns_limit_l_max 23
_diffrn_reflns_limit_l_min -22
_diffrn_reflns_number 62529
_diffrn_reflns_point_group_measured_fraction_full 0.981
_diffrn_reflns_point_group_measured_fraction_max 0.972
_diffrn_reflns_theta_full 25.242
_diffrn_reflns_theta_max 26.419
_diffrn_reflns_theta_min 1.707
_diffrn_standards_number 0
_exptl_absorpt_coefficient_mu 0.884
_exptl_absorpt_correction_T_max 0.7454
_exptl_absorpt_correction_T_min 0.6140
_exptl_absorpt_correction_type multi-scan
_exptl_absorpt_process_details
;
SADABS-2016/2 (Bruker,2016/2) was used for absorption correction.
wR2(int) was 0.1606 before and 0.0496 after correction.
The Ratio of minimum to maximum transmission is 0.8237.
The \l/2 correction factor is Not present.
;
_exptl_crystal_colour colourless
_exptl_crystal_colour_primary colourless
_exptl_crystal_density_diffrn 1.547
_exptl_crystal_description block
_exptl_crystal_F_000 3952
_exptl_crystal_size_max 0.85
_exptl_crystal_size_mid 0.52
_exptl_crystal_size_min 0.45
_refine_diff_density_max 2.278
_refine_diff_density_min -1.182
_refine_diff_density_rms 0.124
_refine_ls_extinction_method none
_refine_ls_goodness_of_fit_ref 1.050
_refine_ls_hydrogen_treatment constr
_refine_ls_matrix_type full
_refine_ls_number_parameters 612
_refine_ls_number_reflns 8239
_refine_ls_number_restraints 43
_refine_ls_restrained_S_all 1.057
_refine_ls_R_factor_all 0.0750
_refine_ls_R_factor_gt 0.0580
_refine_ls_shift/su_max 0.001
_refine_ls_shift/su_mean 0.000
_refine_ls_structure_factor_coef Fsqd
_refine_ls_weighting_details 'w=1/[\s^2^(Fo^2^)+(0.0598P)^2^+92.2868P] where P=(Fo^2^+2Fc^2^)/3'
_refine_ls_weighting_scheme calc
_refine_ls_wR_factor_gt 0.1379
_refine_ls_wR_factor_ref 0.1521
_reflns_Friedel_coverage 0.000
_reflns_number_gt 6659
_reflns_number_total 8239
_reflns_threshold_expression 'I > 2\s(I)'
_cod_data_source_file d2ce00828a2.cif
_cod_data_source_block da770
_cod_database_code 7245241
_shelx_shelxl_version_number 2018/3
_shelx_space_group_comment
;
The symmetry employed for this shelxl refinement is uniquely defined
by the following loop, which should always be used as a source of
symmetry information in preference to the above space-group names.
They are only intended as comments.
;
_shelx_estimated_absorpt_t_max 0.692
_shelx_estimated_absorpt_t_min 0.520
_olex2_refinement_description
;
1. Fixed Uiso
 At 1.2 times of:
  All C(H) groups, All C(H,H) groups, All C(H,H,H,H) groups
 At 1.5 times of:
  All C(H,H,H) groups
2. Restrained distances
 C22A-C23A
 1.45 with sigma of 0.02
 C20B-C21B
 1.45 with sigma of 0.02
 C20A-C21A
 1.45 with sigma of 0.02
 C29B-C28B
 1.45 with sigma of 0.02
 C2-C1
 1.45 with sigma of 0.02
3. Rigid bond restraints
 C1, C2
 with sigma for 1-2 distances of 0.01 and sigma for 1-3 distances of 0.01
 C20B, C21B
 with sigma for 1-2 distances of 0.01 and sigma for 1-3 distances of 0.01
4. Uiso/Uaniso restraints and constraints
C20B \\sim C21B: within 1.7A with sigma of 0.02 and sigma for terminal atoms of
0.04 within 1.7A
C28B \\sim C29B: within 1.7A with sigma of 0.04 and sigma for terminal atoms of
0.08 within 1.7A
Uanis(O17A) \\sim Ueq: with sigma of 0.01 and sigma for terminal atoms of 0.2
Uanis(C23B) \\sim Ueq: with sigma of 0.1 and sigma for terminal atoms of 0.02
Uanis(C22B) \\sim Ueq: with sigma of 0.02 and sigma for terminal atoms of 0.2
Uanis(C20A) \\sim Ueq: with sigma of 0.02 and sigma for terminal atoms of 0.2
5. Others
 Sof(O11B)=Sof(C19B)=Sof(O12B)=Sof(Nb3B)=Sof(O13B)=Sof(O17B)=Sof(O15B)=
 Sof(O14B)=Sof(O16B)=Sof(C28B)=Sof(H28A)=Sof(H28B)=Sof(C23B)=Sof(H23A)=
 Sof(H23B)=Sof(H23C)=Sof(C22B)=Sof(H22A)=Sof(H22B)=Sof(H24C)=Sof(H24D)=
 Sof(C20B)=Sof(H20A)=Sof(H20B)=Sof(C27B)=Sof(H27A)=Sof(H27B)=Sof(H27C)=
 Sof(C26B)=Sof(H26A)=Sof(H26B)=Sof(C29B)=Sof(H29D)=Sof(H29E)=Sof(H29F)=
 Sof(C21B)=Sof(H21D)=Sof(H21E)=Sof(H21F)=1-FVAR(1)
 Sof(H24A)=Sof(H24B)=Sof(O12A)=Sof(Nb3A)=Sof(C19A)=Sof(O11A)=Sof(O17A)=
 Sof(C26A)=Sof(H26C)=Sof(H26D)=Sof(C27A)=Sof(H27D)=Sof(H27E)=Sof(H27F)=
 Sof(O16A)=Sof(C28A)=Sof(H28C)=Sof(H28D)=Sof(C29A)=Sof(H29A)=Sof(H29B)=
 Sof(H29C)=Sof(O15A)=Sof(O14A)=Sof(C22A)=Sof(H22C)=Sof(H22D)=Sof(C23A)=
 Sof(H23D)=Sof(H23E)=Sof(H23F)=Sof(O13A)=Sof(C20A)=Sof(H20C)=Sof(H20D)=
 Sof(C21A)=Sof(H21A)=Sof(H21B)=Sof(H21C)=FVAR(1)
6.a Secondary CH2 refined with riding coordinates:
 C7(H7A,H7B), C9(H9A,H9B), C5(H5A,H5B), C13(H13A,H13B), C3(H3A,H3B), C11(H11A,
 H11B), C1(H1A,H1B), C28B(H28A,H28B), C22B(H22A,H22B), C24(H24C,H24D), C24(H24A,
 H24B), C20B(H20A,H20B), C26B(H26A,H26B), C26A(H26C,H26D), C28A(H28C,H28D),
 C22A(H22C,H22D), C20A(H20C,H20D)
6.b Aromatic/amide H refined with riding coordinates:
 C17(H17)
6.c Idealised Me refined as rotating group:
 C10(H10A,H10B,H10C), C12(H12A,H12B,H12C), C14(H14A,H14B,H14C), C6(H6A,H6B,
 H6C), C8(H8A,H8B,H8C), C4(H4A,H4B,H4C), C2(H2A,H2B,H2C), C23B(H23A,H23B,H23C),
 C25(H25A,H25B,H25C), C27B(H27A,H27B,H27C), C27A(H27D,H27E,H27F), C29A(H29A,
 H29B,H29C), C23A(H23D,H23E,H23F), C21A(H21A,H21B,H21C), C29B(H29D,H29E,H29F),
 C21B(H21D,H21E,H21F)
;
_olex2_submission_special_instructions 'No special instructions were received'

loop_
_space_group_symop_operation_xyz
'x, y, z'
'-x, y, -z+1/2'
'x+1/2, y+1/2, z'
'-x+1/2, y+1/2, -z+1/2'
'-x, -y, -z'
'x, -y, z-1/2'
'-x+1/2, -y+1/2, -z'
'x+1/2, -y+1/2, z-1/2'

loop_
_atom_site_label
_atom_site_type_symbol
_atom_site_fract_x
_atom_site_fract_y
_atom_site_fract_z
_atom_site_U_iso_or_equiv
_atom_site_adp_type
_atom_site_occupancy
_atom_site_site_symmetry_order
_atom_site_calc_flag
_atom_site_refinement_flags_posn
_atom_site_refinement_flags_adp
_atom_site_refinement_flags_occupancy
_atom_site_disorder_assembly
_atom_site_disorder_group
Nb2 Nb 0.30722(2) 0.55896(2) 0.47618(3) 0.03300(14) Uani 1 1 d . . . . .
O7 O 0.29574(14) 0.43966(17) 0.48907(17) 0.0281(7) Uani 1 1 d . . . . .
O1 O 0.27568(15) 0.39792(18) 0.37833(18) 0.0305(8) Uani 1 1 d . . . . .
O3 O 0.28289(16) 0.58221(19) 0.25755(19) 0.0359(8) Uani 1 1 d . . . . .
O6 O 0.25177(14) 0.54539(17) 0.39482(17) 0.0290(7) Uani 1 1 d . . . . .
O8 O 0.37501(17) 0.5372(2) 0.5359(2) 0.0463(10) Uani 1 1 d . . . . .
O9 O 0.25849(18) 0.5670(2) 0.54469(19) 0.0404(9) Uani 1 1 d . . . . .
O10 O 0.3203(2) 0.6588(2) 0.4614(2) 0.0528(11) Uani 1 1 d . . . . .
O4 O 0.32750(18) 0.4379(2) 0.2678(2) 0.0432(10) Uani 1 1 d . . . . .
O5 O 0.34971(15) 0.5216(2) 0.3902(2) 0.0390(9) Uani 1 1 d . . . . .
O2 O 0.20892(16) 0.4653(2) 0.27344(19) 0.0378(8) Uani 1 1 d . . . . .
C15 C 0.28202(19) 0.3902(2) 0.4447(3) 0.0250(10) Uani 1 1 d . . . . .
C16 C 0.26750(18) 0.3164(2) 0.4729(2) 0.0204(9) Uani 1 1 d . . . . .
C7 C 0.2300(3) 0.5309(6) 0.5972(4) 0.084(3) Uani 1 1 d . . . . .
H7A H 0.227057 0.565047 0.637096 0.101 Uiso 1 1 calc R U . . .
H7B H 0.252194 0.487707 0.616048 0.101 Uiso 1 1 calc R U . . .
C9 C 0.4067(3) 0.4775(4) 0.5682(3) 0.0472(15) Uani 1 1 d . . . . .
H9A H 0.447172 0.489381 0.572050 0.057 Uiso 1 1 calc R U . . .
H9B H 0.399871 0.433195 0.538100 0.057 Uiso 1 1 calc R U . . .
C5 C 0.2984(3) 0.7207(4) 0.4196(5) 0.069(2) Uani 1 1 d . . . . .
H5A H 0.288235 0.760677 0.450828 0.083 Uiso 1 1 calc R U . . .
H5B H 0.264348 0.706061 0.387779 0.083 Uiso 1 1 calc R U . . .
C13 C 0.4081(3) 0.5045(4) 0.3888(4) 0.0535(16) Uani 1 1 d . . . . .
H13A H 0.411750 0.453485 0.372000 0.064 Uiso 1 1 calc R U . . .
H13B H 0.428400 0.508202 0.437355 0.064 Uiso 1 1 calc R U . . .
C3 C 0.2473(4) 0.6408(4) 0.2313(4) 0.070(2) Uani 1 1 d . . . . .
H3A H 0.238435 0.671098 0.271646 0.084 Uiso 1 1 calc R U . . .
H3B H 0.211651 0.620277 0.207510 0.084 Uiso 1 1 calc R U . . .
C10 C 0.3911(3) 0.4619(4) 0.6401(4) 0.0613(19) Uani 1 1 d . . . . .
H10A H 0.395958 0.506496 0.669131 0.092 Uiso 1 1 calc R U . . .
H10B H 0.415202 0.422837 0.662531 0.092 Uiso 1 1 calc R U . . .
H10C H 0.351794 0.446128 0.635918 0.092 Uiso 1 1 calc R U . . .
C12 C 0.3231(4) 0.3222(4) 0.2071(5) 0.078(3) Uani 1 1 d . . . . .
H12A H 0.283738 0.316233 0.214530 0.117 Uiso 1 1 calc R U . . .
H12B H 0.340980 0.273836 0.206721 0.117 Uiso 1 1 calc R U . . .
H12C H 0.325050 0.346817 0.161655 0.117 Uiso 1 1 calc R U . . .
C11 C 0.3532(3) 0.3682(3) 0.2664(4) 0.0563(18) Uani 1 1 d . . . . .
H11A H 0.352002 0.343010 0.312310 0.068 Uiso 1 1 calc R U . . .
H11B H 0.393067 0.374177 0.259159 0.068 Uiso 1 1 calc R U . . .
C14 C 0.4328(3) 0.5555(5) 0.3418(4) 0.069(2) Uani 1 1 d . . . . .
H14A H 0.410014 0.555912 0.295296 0.104 Uiso 1 1 calc R U . . .
H14B H 0.471009 0.539534 0.336590 0.104 Uiso 1 1 calc R U . . .
H14C H 0.433912 0.605000 0.362194 0.104 Uiso 1 1 calc R U . . .
C1 C 0.1661(3) 0.4179(5) 0.2870(4) 0.070(2) Uani 1 1 d D U . . .
H1A H 0.182065 0.370447 0.305142 0.084 Uiso 1 1 calc R U . . .
H1B H 0.140648 0.408460 0.242748 0.084 Uiso 1 1 calc R U . . .
C6 C 0.3426(4) 0.7462(7) 0.3772(7) 0.124(5) Uani 1 1 d . . . . .
H6A H 0.375359 0.762923 0.409137 0.185 Uiso 1 1 calc R U . . .
H6B H 0.328011 0.786831 0.346435 0.185 Uiso 1 1 calc R U . . .
H6C H 0.353556 0.705528 0.348035 0.185 Uiso 1 1 calc R U . . .
C8 C 0.1710(5) 0.5058(6) 0.5656(7) 0.119(4) Uani 1 1 d . . . . .
H8A H 0.145543 0.548096 0.561604 0.179 Uiso 1 1 calc R U . . .
H8B H 0.157300 0.468705 0.596579 0.179 Uiso 1 1 calc R U . . .
H8C H 0.172570 0.484640 0.518546 0.179 Uiso 1 1 calc R U . . .
C4 C 0.2717(4) 0.6872(4) 0.1821(4) 0.077(3) Uani 1 1 d . . . . .
H4A H 0.308753 0.703882 0.203563 0.115 Uiso 1 1 calc R U . . .
H4B H 0.247394 0.729880 0.170277 0.115 Uiso 1 1 calc R U . . .
H4C H 0.275489 0.659416 0.138791 0.115 Uiso 1 1 calc R U . . .
C2 C 0.1361(4) 0.4506(6) 0.3375(8) 0.124(4) Uani 1 1 d D U . . .
H2A H 0.162283 0.465421 0.378826 0.187 Uiso 1 1 calc R U . . .
H2B H 0.109043 0.415292 0.352129 0.187 Uiso 1 1 calc R U . . .
H2C H 0.116132 0.493988 0.316754 0.187 Uiso 1 1 calc R U . . .
C17 C 0.21213(19) 0.3060(2) 0.4833(2) 0.0231(9) Uani 1 1 d . . . . .
H17 H 0.185924 0.344676 0.471940 0.028 Uiso 1 1 calc R U . . .
C18 C 0.30599(19) 0.2595(3) 0.4901(3) 0.0260(10) Uani 1 1 d . . . . .
O11B O 0.3796(11) 0.3205(16) 0.4412(10) 0.037(5) Uani 0.529(8) 1 d . . P A 2
C19B C 0.3645(12) 0.2624(14) 0.4673(11) 0.028(4) Uani 0.529(8) 1 d . . P A 2
O12B O 0.3949(5) 0.2064(6) 0.4806(7) 0.040(3) Uani 0.529(8) 1 d . . P A 2
Nb3B Nb 0.47882(5) 0.16838(8) 0.4747(3) 0.0477(10) Uani 0.529(8) 1 d . . P A 2
Nb1 Nb 0.28006(2) 0.49869(2) 0.31483(2) 0.03004(14) Uani 1 1 d . . . . .
O13B O 0.4683(4) 0.0765(6) 0.5127(7) 0.051(3) Uani 0.529(8) 1 d . . P A 2
O17B O 0.4479(5) 0.1455(6) 0.3821(7) 0.054(3) Uani 0.529(8) 1 d . . P A 2
O15B O 0.4812(4) 0.2809(5) 0.4317(9) 0.067(4) Uani 0.529(8) 1 d . . P A 2
O14B O 0.5538(4) 0.1591(6) 0.4608(10) 0.073(4) Uani 0.529(8) 1 d . . P A 2
O16B O 0.4940(5) 0.2170(7) 0.5634(10) 0.072(4) Uani 0.529(8) 1 d . . P A 2
C28B C 0.4795(11) 0.2743(14) 0.6043(13) 0.093(7) Uani 0.529(8) 1 d D U P A 2
H28A H 0.454763 0.308274 0.573941 0.112 Uiso 0.529(8) 1 calc R U P A 2
H28B H 0.513898 0.301774 0.622556 0.112 Uiso 0.529(8) 1 calc R U P A 2
C23B C 0.6393(5) 0.1632(10) 0.4136(10) 0.068(5) Uani 0.529(8) 1 d . U P A 2
H23A H 0.638220 0.215033 0.399619 0.101 Uiso 0.529(8) 1 calc R U P A 2
H23B H 0.660945 0.135197 0.382385 0.101 Uiso 0.529(8) 1 calc R U P A 2
H23C H 0.657024 0.158583 0.462701 0.101 Uiso 0.529(8) 1 calc R U P A 2
C22B C 0.5824(7) 0.1344(11) 0.4077(14) 0.096(6) Uani 0.529(8) 1 d . U P A 2
H22A H 0.561934 0.149213 0.361407 0.115 Uiso 0.529(8) 1 calc R U P A 2
H22B H 0.583887 0.080080 0.409077 0.115 Uiso 0.529(8) 1 calc R U P A 2
C24 C 0.5296(3) 0.3385(5) 0.4429(5) 0.074(2) Uani 1 1 d . . . . .
H24C H 0.518086 0.385229 0.463488 0.089 Uiso 0.529(8) 1 calc R U P A 2
H24D H 0.563923 0.319090 0.471041 0.089 Uiso 0.529(8) 1 calc R U P A 2
H24A H 0.565579 0.317091 0.464642 0.089 Uiso 0.471(8) 1 calc R U P A 1
H24B H 0.529363 0.389844 0.460118 0.089 Uiso 0.471(8) 1 calc R U P A 1
C25 C 0.5347(4) 0.3444(5) 0.3673(5) 0.083(3) Uani 1 1 d . . . . .
H25A H 0.539618 0.295272 0.347906 0.124 Uiso 1 1 calc R U . . .
H25B H 0.567308 0.374905 0.360890 0.124 Uiso 1 1 calc R U . . .
H25C H 0.500714 0.366957 0.342591 0.124 Uiso 1 1 calc R U . . .
C20B C 0.4746(18) 0.0415(18) 0.5750(14) 0.192(15) Uani 0.529(8) 1 d D U P A 2
H20A H 0.482296 -0.009707 0.561666 0.231 Uiso 0.529(8) 1 calc R U P A 2
H20B H 0.435966 0.040651 0.587928 0.231 Uiso 0.529(8) 1 calc R U P A 2
C27B C 0.4059(10) 0.1242(13) 0.2645(12) 0.095(6) Uani 0.529(8) 1 d . . P A 2
H27A H 0.384338 0.149136 0.224201 0.142 Uiso 0.529(8) 1 calc R U P A 2
H27B H 0.385027 0.081123 0.277649 0.142 Uiso 0.529(8) 1 calc R U P A 2
H27C H 0.442180 0.108537 0.251313 0.142 Uiso 0.529(8) 1 calc R U P A 2
C26B C 0.4146(9) 0.1723(14) 0.3218(14) 0.086(7) Uani 0.529(8) 1 d . . P A 2
H26A H 0.377566 0.186181 0.335317 0.103 Uiso 0.529(8) 1 calc R U P A 2
H26B H 0.432232 0.217552 0.306076 0.103 Uiso 0.529(8) 1 calc R U P A 2
O12A O 0.4004(5) 0.2188(6) 0.5150(6) 0.028(2) Uani 0.471(8) 1 d . . P A 1
Nb3A Nb 0.48612(7) 0.18532(16) 0.5148(2) 0.0359(10) Uani 0.471(8) 1 d . . P A 1
C19A C 0.3683(12) 0.2729(14) 0.4908(10) 0.019(4) Uani 0.471(8) 1 d . . P A 1
O11A O 0.3840(10) 0.3287(15) 0.4637(10) 0.022(3) Uani 0.471(8) 1 d . . P A 1
O17A O 0.4583(4) 0.1618(7) 0.4201(7) 0.045(3) Uani 0.471(8) 1 d . U P A 1
C26A C 0.4164(8) 0.1768(11) 0.3618(11) 0.052(4) Uani 0.471(8) 1 d . . P A 1
H26C H 0.412752 0.230697 0.356005 0.063 Uiso 0.471(8) 1 calc R U P A 1
H26D H 0.379976 0.157807 0.373241 0.063 Uiso 0.471(8) 1 calc R U P A 1
C27A C 0.4274(10) 0.1452(15) 0.2954(14) 0.096(9) Uani 0.471(8) 1 d . . P A 1
H27D H 0.392097 0.140358 0.263719 0.144 Uiso 0.471(8) 1 calc R U P A 1
H27E H 0.444563 0.096662 0.303924 0.144 Uiso 0.471(8) 1 calc R U P A 1
H27F H 0.453039 0.177279 0.273356 0.144 Uiso 0.471(8) 1 calc R U P A 1
O16A O 0.4955(4) 0.2303(7) 0.6050(8) 0.042(3) Uani 0.471(8) 1 d . . P A 1
C28A C 0.4728(6) 0.2833(7) 0.6449(11) 0.042(4) Uani 0.471(8) 1 d . . P A 1
H28C H 0.454969 0.321987 0.613100 0.051 Uiso 0.471(8) 1 calc R U P A 1
H28D H 0.503188 0.306406 0.677550 0.051 Uiso 0.471(8) 1 calc R U P A 1
C29A C 0.4292(5) 0.2506(9) 0.6879(8) 0.043(3) Uani 0.471(8) 1 d . . P A 1
H29A H 0.397242 0.232192 0.655544 0.064 Uiso 0.471(8) 1 calc R U P A 1
H29B H 0.416378 0.288578 0.718569 0.064 Uiso 0.471(8) 1 calc R U P A 1
H29C H 0.446115 0.209992 0.717034 0.064 Uiso 0.471(8) 1 calc R U P A 1
O15A O 0.4879(4) 0.3022(7) 0.4757(7) 0.050(3) Uani 0.471(8) 1 d . . P A 1
O14A O 0.5615(5) 0.1850(8) 0.4994(6) 0.052(3) Uani 0.471(8) 1 d . . P A 1
C22A C 0.5901(10) 0.168(2) 0.4440(10) 0.151(16) Uani 0.471(8) 1 d D . P A 1
H22C H 0.594237 0.214028 0.417767 0.181 Uiso 0.471(8) 1 calc R U P A 1
H22D H 0.565155 0.135567 0.412003 0.181 Uiso 0.471(8) 1 calc R U P A 1
C23A C 0.6422(10) 0.135(2) 0.4528(15) 0.157(18) Uani 0.471(8) 1 d D . P A 1
H23D H 0.670989 0.171304 0.468514 0.235 Uiso 0.471(8) 1 calc R U P A 1
H23E H 0.649808 0.113284 0.407721 0.235 Uiso 0.471(8) 1 calc R U P A 1
H23F H 0.642820 0.095705 0.488556 0.235 Uiso 0.471(8) 1 calc R U P A 1
O13A O 0.4802(4) 0.0888(6) 0.5514(7) 0.042(3) Uani 0.471(8) 1 d . . P A 1
C20A C 0.5086(6) 0.0461(15) 0.6078(13) 0.075(6) Uani 0.471(8) 1 d D U P A 1
H20C H 0.493897 0.061181 0.651920 0.090 Uiso 0.471(8) 1 calc R U P A 1
H20D H 0.497443 -0.005833 0.598948 0.090 Uiso 0.471(8) 1 calc R U P A 1
C21A C 0.5683(7) 0.0481(15) 0.6213(13) 0.112(9) Uani 0.471(8) 1 d D . P A 1
H21A H 0.584242 0.020659 0.584277 0.168 Uiso 0.471(8) 1 calc R U P A 1
H21B H 0.580625 0.025682 0.667559 0.168 Uiso 0.471(8) 1 calc R U P A 1
H21C H 0.581137 0.099198 0.621458 0.168 Uiso 0.471(8) 1 calc R U P A 1
C29B C 0.4518(19) 0.2526(18) 0.6623(16) 0.203(18) Uani 0.529(8) 1 d D U P A 2
H29D H 0.414462 0.233543 0.644714 0.305 Uiso 0.529(8) 1 calc R U P A 2
H29E H 0.448024 0.295100 0.693037 0.305 Uiso 0.529(8) 1 calc R U P A 2
H29F H 0.473677 0.214227 0.689325 0.305 Uiso 0.529(8) 1 calc R U P A 2
C21B C 0.5086(15) 0.0499(19) 0.6425(15) 0.191(17) Uani 0.529(8) 1 d D U P A 2
H21D H 0.485195 0.043742 0.680680 0.287 Uiso 0.529(8) 1 calc R U P A 2
H21E H 0.525565 0.098981 0.645607 0.287 Uiso 0.529(8) 1 calc R U P A 2
H21F H 0.538333 0.012627 0.647283 0.287 Uiso 0.529(8) 1 calc R U P A 2

loop_
_atom_site_aniso_label
_atom_site_aniso_U_11
_atom_site_aniso_U_22
_atom_site_aniso_U_33
_atom_site_aniso_U_23
_atom_site_aniso_U_13
_atom_site_aniso_U_12
Nb2 0.0438(3) 0.0220(2) 0.0324(3) 0.00780(18) 0.0016(2) -0.00388(19)
O7 0.0372(18) 0.0174(15) 0.0283(18) 0.0058(13) -0.0014(14) -0.0004(13)
O1 0.041(2) 0.0248(17) 0.0275(19) 0.0059(14) 0.0121(15) 0.0045(14)
O3 0.051(2) 0.0289(18) 0.0302(19) 0.0135(15) 0.0125(16) 0.0068(16)
O6 0.0394(19) 0.0222(16) 0.0261(18) 0.0072(13) 0.0065(15) 0.0056(14)
O8 0.047(2) 0.038(2) 0.049(2) 0.0133(18) -0.0116(19) -0.0147(18)
O9 0.066(3) 0.0280(19) 0.0269(19) 0.0019(15) 0.0031(18) 0.0008(17)
O10 0.080(3) 0.026(2) 0.051(3) 0.0112(18) 0.002(2) -0.013(2)
O4 0.062(3) 0.035(2) 0.038(2) 0.0135(16) 0.0279(19) 0.0115(18)
O5 0.0340(19) 0.038(2) 0.046(2) 0.0165(17) 0.0090(17) 0.0018(16)
O2 0.047(2) 0.039(2) 0.029(2) 0.0026(16) 0.0089(16) -0.0044(17)
C15 0.023(2) 0.024(2) 0.029(3) 0.0069(19) 0.0067(19) 0.0047(18)
C16 0.027(2) 0.020(2) 0.015(2) -0.0002(16) 0.0031(17) -0.0011(17)
C7 0.084(6) 0.137(8) 0.039(4) 0.041(4) 0.035(4) 0.074(6)
C9 0.039(3) 0.047(3) 0.054(4) 0.012(3) -0.005(3) -0.005(3)
C5 0.075(5) 0.048(4) 0.086(6) 0.032(4) 0.015(4) -0.001(4)
C13 0.039(3) 0.062(4) 0.061(4) 0.015(3) 0.012(3) 0.002(3)
C3 0.090(6) 0.062(4) 0.066(5) 0.022(4) 0.036(4) 0.042(4)
C10 0.050(4) 0.065(4) 0.070(5) 0.038(4) 0.011(3) 0.011(3)
C12 0.078(5) 0.032(3) 0.130(8) -0.012(4) 0.038(5) 0.000(3)
C11 0.070(4) 0.041(3) 0.066(4) 0.015(3) 0.042(4) 0.019(3)
C14 0.028(3) 0.101(6) 0.078(5) 0.027(4) 0.003(3) -0.023(3)
C1 0.062(5) 0.073(5) 0.075(5) 0.019(4) 0.010(4) -0.016(4)
C6 0.069(6) 0.143(10) 0.159(11) 0.111(9) 0.019(6) -0.003(6)
C8 0.125(9) 0.097(8) 0.152(11) -0.005(7) 0.079(9) -0.045(7)
C4 0.127(7) 0.052(4) 0.056(4) 0.033(4) 0.030(5) 0.036(4)
C2 0.072(6) 0.082(7) 0.220(14) -0.023(8) 0.024(7) 0.003(5)
C17 0.026(2) 0.020(2) 0.024(2) 0.0017(17) 0.0043(18) 0.0076(17)
C18 0.021(2) 0.025(2) 0.032(3) 0.0036(19) 0.0051(19) 0.0032(18)
O11B 0.036(7) 0.029(6) 0.047(12) 0.001(9) 0.012(9) -0.002(4)
C19B 0.027(6) 0.024(8) 0.034(13) -0.011(8) 0.003(10) -0.002(5)
O12B 0.025(4) 0.036(5) 0.061(8) 0.000(6) 0.009(6) 0.008(3)
Nb3B 0.0256(6) 0.0395(6) 0.078(3) -0.0095(8) 0.0088(9) 0.0075(4)
Nb1 0.0399(3) 0.0265(2) 0.0259(3) 0.00904(17) 0.01228(19) 0.00441(18)
O13B 0.031(5) 0.053(6) 0.068(8) -0.007(6) 0.007(5) 0.009(4)
O17B 0.041(6) 0.053(6) 0.069(9) -0.004(6) 0.008(6) 0.016(5)
O15B 0.026(4) 0.035(5) 0.147(12) -0.001(6) 0.039(7) -0.001(4)
O14B 0.025(5) 0.047(6) 0.154(14) -0.017(7) 0.038(7) 0.007(4)
O16B 0.045(6) 0.063(7) 0.110(13) -0.025(9) 0.012(8) 0.013(5)
C28B 0.102(17) 0.078(15) 0.095(17) -0.036(14) -0.002(13) 0.008(12)
C23B 0.018(5) 0.080(9) 0.104(12) 0.046(9) 0.004(7) 0.012(6)
C22B 0.042(8) 0.093(11) 0.159(16) -0.057(11) 0.036(10) 0.002(7)
C24 0.037(3) 0.077(5) 0.116(7) 0.037(5) 0.032(4) -0.002(3)
C25 0.071(5) 0.091(6) 0.086(6) -0.013(5) 0.006(5) -0.019(5)
C20B 0.35(5) 0.107(19) 0.14(2) 0.064(19) 0.12(3) -0.02(3)
C27B 0.098(16) 0.101(16) 0.085(15) -0.028(12) 0.010(12) 0.034(13)
C26B 0.076(13) 0.099(16) 0.084(16) -0.026(15) 0.011(13) 0.047(11)
O12A 0.017(4) 0.028(5) 0.041(6) 0.016(5) 0.011(5) 0.010(3)
Nb3A 0.0243(6) 0.0423(13) 0.0437(19) 0.0113(13) 0.0141(8) 0.0152(6)
C19A 0.021(7) 0.020(10) 0.018(10) 0.001(7) 0.006(9) 0.002(6)
O11A 0.016(5) 0.025(8) 0.026(9) 0.003(7) 0.006(6) 0.000(4)
O17A 0.023(5) 0.072(6) 0.038(6) 0.013(5) -0.001(5) 0.022(4)
C26A 0.040(9) 0.058(10) 0.061(12) -0.002(10) 0.015(9) 0.010(8)
C27A 0.063(13) 0.12(2) 0.093(19) -0.073(15) -0.032(12) 0.040(12)
O16A 0.029(5) 0.030(6) 0.073(9) 0.011(6) 0.028(6) 0.004(4)
C28A 0.040(7) 0.020(6) 0.075(13) 0.007(7) 0.038(8) -0.007(5)
C29A 0.024(6) 0.046(8) 0.060(10) 0.009(7) 0.015(6) -0.009(5)
O15A 0.035(5) 0.047(7) 0.073(8) 0.018(5) 0.028(6) -0.005(5)
O14A 0.031(5) 0.072(9) 0.056(7) 0.012(5) 0.017(5) 0.025(5)
C22A 0.092(18) 0.32(5) 0.038(10) -0.030(17) -0.001(11) 0.12(2)
C23A 0.077(16) 0.28(5) 0.10(2) -0.09(2) -0.030(15) 0.08(2)
O13A 0.033(5) 0.046(6) 0.047(7) 0.018(6) 0.010(5) 0.022(4)
C20A 0.032(7) 0.091(12) 0.110(15) 0.075(12) 0.037(8) 0.029(7)
C21A 0.109(18) 0.12(2) 0.112(18) 0.043(15) 0.041(15) 0.031(15)
C29B 0.38(5) 0.13(3) 0.12(2) 0.03(2) 0.10(3) 0.12(3)
C21B 0.30(4) 0.15(2) 0.14(2) 0.092(19) 0.11(2) 0.13(2)

loop_
_atom_type_symbol
_atom_type_description
_atom_type_scat_dispersion_real
_atom_type_scat_dispersion_imag
_atom_type_scat_source
C C 0.0033 0.0016 'International Tables Vol C Tables 4.2.6.8 and 6.1.1.4'
H H 0.0000 0.0000 'International Tables Vol C Tables 4.2.6.8 and 6.1.1.4'
Nb Nb -2.0727 0.6215 'International Tables Vol C Tables 4.2.6.8 and 6.1.1.4'
O O 0.0106 0.0060 'International Tables Vol C Tables 4.2.6.8 and 6.1.1.4'

loop_
_geom_angle_atom_site_label_1
_geom_angle_atom_site_label_2
_geom_angle_atom_site_label_3
_geom_angle
_geom_angle_site_symmetry_1
_geom_angle_site_symmetry_3
_geom_angle_publ_flag
O7 Nb2 Nb1 76.10(9) . . ?
O6 Nb2 O7 83.09(13) . . ?
O6 Nb2 O5 72.20(14) . . ?
O6 Nb2 Nb1 33.01(10) . . ?
O8 Nb2 O7 80.72(14) . . ?
O8 Nb2 O6 154.75(17) . . ?
O8 Nb2 O5 86.29(17) . . ?
O8 Nb2 Nb1 123.19(14) . . ?
O9 Nb2 O7 84.33(14) . . ?
O9 Nb2 O6 98.05(16) . . ?
O9 Nb2 O8 99.47(18) . . ?
O9 Nb2 O10 99.27(19) . . ?
O9 Nb2 O5 163.60(16) . . ?
O9 Nb2 Nb1 128.22(12) . . ?
O10 Nb2 O7 176.39(18) . . ?
O10 Nb2 O6 96.67(17) . . ?
O10 Nb2 O8 98.28(18) . . ?
O10 Nb2 O5 95.03(18) . . ?
O10 Nb2 Nb1 101.74(14) . . ?
O5 Nb2 O7 81.45(13) . . ?
O5 Nb2 Nb1 39.66(10) . . ?
C15 O7 Nb2 131.3(3) . . ?
C15 O1 Nb1 129.3(3) . . ?
C3 O3 Nb1 138.5(4) . . ?
Nb2 O6 Nb1 114.27(17) . . ?
C9 O8 Nb2 141.9(4) . . ?
C7 O9 Nb2 147.7(4) . . ?
C5 O10 Nb2 141.8(5) . . ?
C11 O4 Nb1 145.5(3) . . ?
C13 O5 Nb2 129.8(4) . . ?
C13 O5 Nb1 129.7(4) . . ?
Nb1 O5 Nb2 99.66(15) . . ?
C1 O2 Nb1 140.7(4) . . ?
O7 C15 O1 125.8(4) . . ?
O7 C15 C16 117.2(4) . . ?
O1 C15 C16 116.9(4) . . ?
C17 C16 C15 116.3(4) . . ?
C17 C16 C18 119.1(4) . . ?
C18 C16 C15 124.6(4) . . ?
O9 C7 H7A 109.4 . . ?
O9 C7 H7B 109.4 . . ?
O9 C7 C8 111.1(6) . . ?
H7A C7 H7B 108.0 . . ?
C8 C7 H7A 109.4 . . ?
C8 C7 H7B 109.4 . . ?
O8 C9 H9A 109.4 . . ?
O8 C9 H9B 109.4 . . ?
O8 C9 C10 111.0(5) . . ?
H9A C9 H9B 108.0 . . ?
C10 C9 H9A 109.4 . . ?
C10 C9 H9B 109.4 . . ?
O10 C5 H5A 110.1 . . ?
O10 C5 H5B 110.1 . . ?
O10 C5 C6 107.9(7) . . ?
H5A C5 H5B 108.4 . . ?
C6 C5 H5A 110.1 . . ?
C6 C5 H5B 110.1 . . ?
O5 C13 H13A 109.6 . . ?
O5 C13 H13B 109.6 . . ?
O5 C13 C14 110.2(5) . . ?
H13A C13 H13B 108.1 . . ?
C14 C13 H13A 109.6 . . ?
C14 C13 H13B 109.6 . . ?
O3 C3 H3A 108.9 . . ?
O3 C3 H3B 108.9 . . ?
O3 C3 C4 113.2(6) . . ?
H3A C3 H3B 107.8 . . ?
C4 C3 H3A 108.9 . . ?
C4 C3 H3B 108.9 . . ?
C9 C10 H10A 109.5 . . ?
C9 C10 H10B 109.5 . . ?
C9 C10 H10C 109.5 . . ?
H10A C10 H10B 109.5 . . ?
H10A C10 H10C 109.5 . . ?
H10B C10 H10C 109.5 . . ?
H12A C12 H12B 109.5 . . ?
H12A C12 H12C 109.5 . . ?
H12B C12 H12C 109.5 . . ?
C11 C12 H12A 109.5 . . ?
C11 C12 H12B 109.5 . . ?
C11 C12 H12C 109.5 . . ?
O4 C11 C12 109.9(6) . . ?
O4 C11 H11A 109.7 . . ?
O4 C11 H11B 109.7 . . ?
C12 C11 H11A 109.7 . . ?
C12 C11 H11B 109.7 . . ?
H11A C11 H11B 108.2 . . ?
C13 C14 H14A 109.5 . . ?
C13 C14 H14B 109.5 . . ?
C13 C14 H14C 109.5 . . ?
H14A C14 H14B 109.5 . . ?
H14A C14 H14C 109.5 . . ?
H14B C14 H14C 109.5 . . ?
O2 C1 H1A 110.0 . . ?
O2 C1 H1B 110.0 . . ?
O2 C1 C2 108.7(8) . . ?
H1A C1 H1B 108.3 . . ?
C2 C1 H1A 110.0 . . ?
C2 C1 H1B 110.0 . . ?
C5 C6 H6A 109.5 . . ?
C5 C6 H6B 109.5 . . ?
C5 C6 H6C 109.5 . . ?
H6A C6 H6B 109.5 . . ?
H6A C6 H6C 109.5 . . ?
H6B C6 H6C 109.5 . . ?
C7 C8 H8A 109.5 . . ?
C7 C8 H8B 109.5 . . ?
C7 C8 H8C 109.5 . . ?
H8A C8 H8B 109.5 . . ?
H8A C8 H8C 109.5 . . ?
H8B C8 H8C 109.5 . . ?
C3 C4 H4A 109.5 . . ?
C3 C4 H4B 109.5 . . ?
C3 C4 H4C 109.5 . . ?
H4A C4 H4B 109.5 . . ?
H4A C4 H4C 109.5 . . ?
H4B C4 H4C 109.5 . . ?
C1 C2 H2A 109.5 . . ?
C1 C2 H2B 109.5 . . ?
C1 C2 H2C 109.5 . . ?
H2A C2 H2B 109.5 . . ?
H2A C2 H2C 109.5 . . ?
H2B C2 H2C 109.5 . . ?
C16 C17 H17 119.3 . . ?
C16 C17 C18 121.4(4) . 7_556 ?
C18 C17 H17 119.3 7_556 . ?
C16 C18 C19B 120.9(12) . . ?
C16 C18 C19A 120.4(11) . . ?
C17 C18 C16 119.5(4) 7_556 . ?
C17 C18 C19B 118.5(11) 7_556 . ?
C17 C18 C19A 119.4(11) 7_556 . ?
O11B C19B C18 118(2) . . ?
O11B C19B O12B 125(3) . . ?
O12B C19B C18 117(2) . . ?
C19B O12B Nb3B 140.8(15) . . ?
O12B Nb3B O15B 77.8(4) . . ?
O13B Nb3B O12B 95.5(4) . . ?
O13B Nb3B O17B 96.2(5) . . ?
O13B Nb3B O15B 173.3(4) . . ?
O13B Nb3B O14B 99.0(5) . . ?
O13B Nb3B O16B 95.5(6) . . ?
O17B Nb3B O12B 81.8(4) . . ?
O17B Nb3B O15B 83.3(5) . . ?
O17B Nb3B O16B 161.7(5) . . ?
O14B Nb3B O12B 165.5(5) . . ?
O14B Nb3B O17B 96.9(6) . . ?
O14B Nb3B O15B 87.7(4) . . ?
O14B Nb3B O16B 95.1(6) . . ?
O16B Nb3B O12B 83.1(5) . . ?
O16B Nb3B O15B 83.5(6) . . ?
O1 Nb1 Nb2 77.33(9) . . ?
O3 Nb1 Nb2 104.94(12) . . ?
O3 Nb1 O1 177.72(15) . . ?
O3 Nb1 O6 98.22(14) . . ?
O3 Nb1 O4 97.45(15) . . ?
O3 Nb1 O5 98.68(16) . . ?
O3 Nb1 O2 96.66(16) . . ?
O6 Nb1 Nb2 32.72(10) . . ?
O6 Nb1 O1 83.60(12) . . ?
O6 Nb1 O5 72.93(15) . . ?
O4 Nb1 Nb2 125.72(13) . . ?
O4 Nb1 O1 81.21(13) . . ?
O4 Nb1 O6 156.80(16) . . ?
O4 Nb1 O5 87.88(17) . . ?
O5 Nb1 Nb2 40.68(10) . . ?
O5 Nb1 O1 83.14(14) . . ?
O2 Nb1 Nb2 124.40(11) . . ?
O2 Nb1 O1 81.81(15) . . ?
O2 Nb1 O6 94.52(15) . . ?
O2 Nb1 O4 100.54(18) . . ?
O2 Nb1 O5 161.39(14) . . ?
C20B O13B Nb3B 140.3(17) . . ?
C26B O17B Nb3B 144.3(13) . . ?
C24 O15B Nb3B 128.8(8) . . ?
C22B O14B Nb3B 136.2(12) . . ?
C28B O16B Nb3B 145.4(15) . . ?
O16B C28B H28A 108.7 . . ?
O16B C28B H28B 108.7 . . ?
O16B C28B C29B 114(2) . . ?
H28A C28B H28B 107.6 . . ?
C29B C28B H28A 108.7 . . ?
C29B C28B H28B 108.7 . . ?
H23A C23B H23B 109.5 . . ?
H23A C23B H23C 109.5 . . ?
H23B C23B H23C 109.5 . . ?
C22B C23B H23A 109.5 . . ?
C22B C23B H23B 109.5 . . ?
C22B C23B H23C 109.5 . . ?
O14B C22B C23B 112.5(17) . . ?
O14B C22B H22A 109.1 . . ?
O14B C22B H22B 109.1 . . ?
C23B C22B H22A 109.1 . . ?
C23B C22B H22B 109.1 . . ?
H22A C22B H22B 107.8 . . ?
O15B C24 H24C 112.9 . . ?
O15B C24 H24D 112.9 . . ?
H24C C24 H24D 110.3 . . ?
H24A C24 H24B 105.9 . . ?
C25 C24 O15B 94.0(9) . . ?
C25 C24 H24C 112.9 . . ?
C25 C24 H24D 112.9 . . ?
C25 C24 H24A 105.2 . . ?
C25 C24 H24B 105.2 . . ?
O15A C24 H24A 105.2 . . ?
O15A C24 H24B 105.2 . . ?
O15A C24 C25 128.6(9) . . ?
C24 C25 H25A 109.5 . . ?
C24 C25 H25B 109.5 . . ?
C24 C25 H25C 109.5 . . ?
H25A C25 H25B 109.5 . . ?
H25A C25 H25C 109.5 . . ?
H25B C25 H25C 109.5 . . ?
O13B C20B H20A 103.0 . . ?
O13B C20B H20B 103.0 . . ?
O13B C20B C21B 137(3) . . ?
H20A C20B H20B 105.1 . . ?
C21B C20B H20A 103.0 . . ?
C21B C20B H20B 103.0 . . ?
H27A C27B H27B 109.5 . . ?
H27A C27B H27C 109.5 . . ?
H27B C27B H27C 109.5 . . ?
C26B C27B H27A 109.5 . . ?
C26B C27B H27B 109.5 . . ?
C26B C27B H27C 109.5 . . ?
O17B C26B H26A 108.3 . . ?
O17B C26B H26B 108.3 . . ?
C27B C26B O17B 115.9(19) . . ?
C27B C26B H26A 108.3 . . ?
C27B C26B H26B 108.3 . . ?
H26A C26B H26B 107.4 . . ?
C19A O12A Nb3A 137.8(13) . . ?
O12A Nb3A O15A 78.0(4) . . ?
O17A Nb3A O12A 80.9(4) . . ?
O17A Nb3A O15A 85.3(5) . . ?
O17A Nb3A O13A 96.1(5) . . ?
O16A Nb3A O12A 83.1(4) . . ?
O16A Nb3A O17A 162.0(5) . . ?
O16A Nb3A O15A 83.4(5) . . ?
O16A Nb3A O13A 94.2(5) . . ?
O14A Nb3A O12A 161.5(5) . . ?
O14A Nb3A O17A 94.7(5) . . ?
O14A Nb3A O16A 97.9(5) . . ?
O14A Nb3A O15A 83.8(5) . . ?
O14A Nb3A O13A 100.0(5) . . ?
O13A Nb3A O12A 98.3(4) . . ?
O13A Nb3A O15A 175.8(4) . . ?
O12A C19A C18 115.0(19) . . ?
O11A C19A C18 119(2) . . ?
O11A C19A O12A 125(3) . . ?
C26A O17A Nb3A 145.9(11) . . ?
O17A C26A H26C 108.6 . . ?
O17A C26A H26D 108.6 . . ?
O17A C26A C27A 114.6(17) . . ?
H26C C26A H26D 107.6 . . ?
C27A C26A H26C 108.6 . . ?
C27A C26A H26D 108.6 . . ?
C26A C27A H27D 109.5 . . ?
C26A C27A H27E 109.5 . . ?
C26A C27A H27F 109.5 . . ?
H27D C27A H27E 109.5 . . ?
H27D C27A H27F 109.5 . . ?
H27E C27A H27F 109.5 . . ?
C28A O16A Nb3A 142.4(12) . . ?
O16A C28A H28C 109.3 . . ?
O16A C28A H28D 109.3 . . ?
O16A C28A C29A 111.6(10) . . ?
H28C C28A H28D 108.0 . . ?
C29A C28A H28C 109.3 . . ?
C29A C28A H28D 109.3 . . ?
C28A C29A H29A 109.5 . . ?
C28A C29A H29B 109.5 . . ?
C28A C29A H29C 109.5 . . ?
H29A C29A H29B 109.5 . . ?
H29A C29A H29C 109.5 . . ?
H29B C29A H29C 109.5 . . ?
C24 O15A Nb3A 129.3(8) . . ?
C22A O14A Nb3A 135.5(15) . . ?
O14A C22A H22C 106.6 . . ?
O14A C22A H22D 106.6 . . ?
O14A C22A C23A 122.9(19) . . ?
H22C C22A H22D 106.6 . . ?
C23A C22A H22C 106.6 . . ?
C23A C22A H22D 106.6 . . ?
C22A C23A H23D 109.5 . . ?
C22A C23A H23E 109.5 . . ?
C22A C23A H23F 109.5 . . ?
H23D C23A H23E 109.5 . . ?
H23D C23A H23F 109.5 . . ?
H23E C23A H23F 109.5 . . ?
C20A O13A Nb3A 136.7(13) . . ?
O13A C20A H20C 107.4 . . ?
O13A C20A H20D 107.4 . . ?
H20C C20A H20D 106.9 . . ?
C21A C20A O13A 119.7(16) . . ?
C21A C20A H20C 107.4 . . ?
C21A C20A H20D 107.4 . . ?
C20A C21A H21A 109.5 . . ?
C20A C21A H21B 109.5 . . ?
C20A C21A H21C 109.5 . . ?
H21A C21A H21B 109.5 . . ?
H21A C21A H21C 109.5 . . ?
H21B C21A H21C 109.5 . . ?
C28B C29B H29D 109.5 . . ?
C28B C29B H29E 109.5 . . ?
C28B C29B H29F 109.5 . . ?
H29D C29B H29E 109.5 . . ?
H29D C29B H29F 109.5 . . ?
H29E C29B H29F 109.5 . . ?
C20B C21B H21D 109.5 . . ?
C20B C21B H21E 109.5 . . ?
C20B C21B H21F 109.5 . . ?
H21D C21B H21E 109.5 . . ?
H21D C21B H21F 109.5 . . ?
H21E C21B H21F 109.5 . . ?

loop_
_geom_bond_atom_site_label_1
_geom_bond_atom_site_label_2
_geom_bond_distance
_geom_bond_site_symmetry_2
_geom_bond_publ_flag
Nb2 O7 2.206(3) . ?
Nb2 O6 1.925(4) . ?
Nb2 O8 1.906(4) . ?
Nb2 O9 1.865(4) . ?
Nb2 O10 1.871(4) . ?
Nb2 O5 2.147(4) . ?
Nb2 Nb1 3.2467(7) . ?
O7 C15 1.248(6) . ?
O1 C15 1.261(6) . ?
O1 Nb1 2.205(3) . ?
O3 C3 1.418(7) . ?
O3 Nb1 1.876(3) . ?
O6 Nb1 1.940(3) . ?
O8 C9 1.420(7) . ?
O9 C7 1.440(8) . ?
O10 C5 1.439(8) . ?
O4 C11 1.414(7) . ?
O4 Nb1 1.893(4) . ?
O5 C13 1.439(7) . ?
O5 Nb1 2.102(4) . ?
O2 C1 1.392(8) . ?
O2 Nb1 1.889(4) . ?
C15 C16 1.504(6) . ?
C16 C17 1.383(6) . ?
C16 C18 1.398(6) . ?
C7 H7A 0.9900 . ?
C7 H7B 0.9900 . ?
C7 C8 1.538(14) . ?
C9 H9A 0.9900 . ?
C9 H9B 0.9900 . ?
C9 C10 1.492(9) . ?
C5 H5A 0.9900 . ?
C5 H5B 0.9900 . ?
C5 C6 1.487(11) . ?
C13 H13A 0.9900 . ?
C13 H13B 0.9900 . ?
C13 C14 1.465(9) . ?
C3 H3A 0.9900 . ?
C3 H3B 0.9900 . ?
C3 C4 1.439(10) . ?
C10 H10A 0.9800 . ?
C10 H10B 0.9800 . ?
C10 H10C 0.9800 . ?
C12 H12A 0.9800 . ?
C12 H12B 0.9800 . ?
C12 H12C 0.9800 . ?
C12 C11 1.513(11) . ?
C11 H11A 0.9900 . ?
C11 H11B 0.9900 . ?
C14 H14A 0.9800 . ?
C14 H14B 0.9800 . ?
C14 H14C 0.9800 . ?
C1 H1A 0.9900 . ?
C1 H1B 0.9900 . ?
C1 C2 1.403(11) . ?
C6 H6A 0.9800 . ?
C6 H6B 0.9800 . ?
C6 H6C 0.9800 . ?
C8 H8A 0.9800 . ?
C8 H8B 0.9800 . ?
C8 H8C 0.9800 . ?
C4 H4A 0.9800 . ?
C4 H4B 0.9800 . ?
C4 H4C 0.9800 . ?
C2 H2A 0.9800 . ?
C2 H2B 0.9800 . ?
C2 H2C 0.9800 . ?
C17 H17 0.9500 . ?
C17 C18 1.387(6) 7_556 ?
C18 C19B 1.52(3) . ?
C18 C19A 1.52(3) . ?
O11B C19B 1.24(4) . ?
C19B O12B 1.26(3) . ?
O12B Nb3B 2.148(11) . ?
Nb3B O13B 1.852(12) . ?
Nb3B O17B 1.870(14) . ?
Nb3B O15B 2.209(10) . ?
Nb3B O14B 1.861(10) . ?
Nb3B O16B 1.898(19) . ?
O13B C20B 1.34(3) . ?
O17B C26B 1.40(3) . ?
O15B C24 1.559(12) . ?
O14B C22B 1.37(2) . ?
O16B C28B 1.37(2) . ?
C28B H28A 0.9900 . ?
C28B H28B 0.9900 . ?
C28B C29B 1.416(18) . ?
C23B H23A 0.9800 . ?
C23B H23B 0.9800 . ?
C23B H23C 0.9800 . ?
C23B C22B 1.45(2) . ?
C22B H22A 0.9900 . ?
C22B H22B 0.9900 . ?
C24 H24C 0.9900 . ?
C24 H24D 0.9900 . ?
C24 H24A 0.9900 . ?
C24 H24B 0.9900 . ?
C24 C25 1.462(12) . ?
C24 O15A 1.410(11) . ?
C25 H25A 0.9800 . ?
C25 H25B 0.9800 . ?
C25 H25C 0.9800 . ?
C20B H20A 0.9900 . ?
C20B H20B 0.9900 . ?
C20B C21B 1.44(2) . ?
C27B H27A 0.9800 . ?
C27B H27B 0.9800 . ?
C27B H27C 0.9800 . ?
C27B C26B 1.39(3) . ?
C26B H26A 0.9900 . ?
C26B H26B 0.9900 . ?
O12A Nb3A 2.149(11) . ?
O12A C19A 1.30(3) . ?
Nb3A O17A 1.889(16) . ?
Nb3A O16A 1.888(16) . ?
Nb3A O15A 2.254(11) . ?
Nb3A O14A 1.873(10) . ?
Nb3A O13A 1.901(11) . ?
C19A O11A 1.22(4) . ?
O17A C26A 1.43(2) . ?
C26A H26C 0.9900 . ?
C26A H26D 0.9900 . ?
C26A C27A 1.44(3) . ?
C27A H27D 0.9800 . ?
C27A H27E 0.9800 . ?
C27A H27F 0.9800 . ?
O16A C28A 1.381(19) . ?
C28A H28C 0.9900 . ?
C28A H28D 0.9900 . ?
C28A C29A 1.529(16) . ?
C29A H29A 0.9800 . ?
C29A H29B 0.9800 . ?
C29A H29C 0.9800 . ?
O14A C22A 1.36(2) . ?
C22A H22C 0.9900 . ?
C22A H22D 0.9900 . ?
C22A C23A 1.380(17) . ?
C23A H23D 0.9800 . ?
C23A H23E 0.9800 . ?
C23A H23F 0.9800 . ?
O13A C20A 1.43(2) . ?
C20A H20C 0.9900 . ?
C20A H20D 0.9900 . ?
C20A C21A 1.426(17) . ?
C21A H21A 0.9800 . ?
C21A H21B 0.9800 . ?
C21A H21C 0.9800 . ?
C29B H29D 0.9800 . ?
C29B H29E 0.9800 . ?
C29B H29F 0.9800 . ?
C21B H21D 0.9800 . ?
C21B H21E 0.9800 . ?
C21B H21F 0.9800 . ?

loop_
_geom_torsion_atom_site_label_1
_geom_torsion_atom_site_label_2
_geom_torsion_atom_site_label_3
_geom_torsion_atom_site_label_4
_geom_torsion
_geom_torsion_site_symmetry_1
_geom_torsion_site_symmetry_2
_geom_torsion_site_symmetry_3
_geom_torsion_site_symmetry_4
_geom_torsion_publ_flag
Nb2 O7 C15 O1 6.3(7) . . . . ?
Nb2 O7 C15 C16 -168.7(3) . . . . ?
Nb2 O8 C9 C10 -90.9(8) . . . . ?
Nb2 O9 C7 C8 -93.4(9) . . . . ?
Nb2 O10 C5 C6 -119.3(9) . . . . ?
Nb2 O5 C13 C14 -115.7(6) . . . . ?
O7 Nb2 O9 C7 12.2(9) . . . . ?
O7 C15 C16 C17 88.2(5) . . . . ?
O7 C15 C16 C18 -90.4(5) . . . . ?
O1 C15 C16 C17 -87.3(5) . . . . ?
O1 C15 C16 C18 94.1(6) . . . . ?
O6 Nb2 O9 C7 94.4(9) . . . . ?
O6 Nb2 O10 C5 11.2(8) . . . . ?
O8 Nb2 O9 C7 -67.4(9) . . . . ?
O8 Nb2 O10 C5 170.8(7) . . . . ?
O9 Nb2 O10 C5 -88.2(8) . . . . ?
O10 Nb2 O9 C7 -167.5(9) . . . . ?
O5 Nb2 O9 C7 42.1(12) . . . . ?
O5 Nb2 O10 C5 83.8(8) . . . . ?
C15 C16 C17 C18 -179.2(4) . . . 7_556 ?
C15 C16 C18 C17 179.0(4) . . . 7_556 ?
C15 C16 C18 C19B -12.8(10) . . . . ?
C15 C16 C18 C19A 8.5(10) . . . . ?
C16 C18 C19B O11B 9.2(19) . . . . ?
C16 C18 C19B O12B -175.0(11) . . . . ?
C16 C18 C19A O12A 172.7(10) . . . . ?
C16 C18 C19A O11A -13.7(19) . . . . ?
C3 O3 Nb1 Nb2 -83.3(7) . . . . ?
C3 O3 Nb1 O6 -50.6(7) . . . . ?
C3 O3 Nb1 O4 146.6(7) . . . . ?
C3 O3 Nb1 O5 -124.4(7) . . . . ?
C3 O3 Nb1 O2 45.0(7) . . . . ?
C11 O4 Nb1 Nb2 64.7(8) . . . . ?
C11 O4 Nb1 O1 -2.7(8) . . . . ?
C11 O4 Nb1 O3 179.2(8) . . . . ?
C11 O4 Nb1 O6 47.0(10) . . . . ?
C11 O4 Nb1 O5 80.7(8) . . . . ?
C11 O4 Nb1 O2 -82.6(8) . . . . ?
C1 O2 Nb1 Nb2 -49.7(7) . . . . ?
C1 O2 Nb1 O1 18.8(7) . . . . ?
C1 O2 Nb1 O3 -162.9(7) . . . . ?
C1 O2 Nb1 O6 -64.1(7) . . . . ?
C1 O2 Nb1 O4 98.2(7) . . . . ?
C1 O2 Nb1 O5 -17.6(10) . . . . ?
C17 C16 C18 C17 0.4(7) . . . 7_556 ?
C17 C16 C18 C19B 168.6(8) . . . . ?
C17 C16 C18 C19A -170.1(8) . . . . ?
C17 C18 C19B O11B 177.5(13) 7_556 . . . ?
C17 C18 C19B O12B -6.7(17) 7_556 . . . ?
C17 C18 C19A O12A 2.2(16) 7_556 . . . ?
C17 C18 C19A O11A 175.8(13) 7_556 . . . ?
C18 C16 C17 C18 -0.4(8) . . . 7_556 ?
C18 C19B O12B Nb3B -174.3(9) . . . . ?
O11B C19B O12B Nb3B 1(3) . . . . ?
O12B Nb3B O13B C20B -93(3) . . . . ?
O12B Nb3B O17B C26B 47(2) . . . . ?
O12B Nb3B O14B C22B -93(3) . . . . ?
O12B Nb3B O16B C28B -31(3) . . . . ?
Nb3B O13B C20B C21B -25(7) . . . . ?
Nb3B O17B C26B C27B -179.7(15) . . . . ?
Nb3B O15B C24 C25 120.7(10) . . . . ?
Nb3B O14B C22B C23B 159.2(12) . . . . ?
Nb3B O16B C28B C29B 109(4) . . . . ?
Nb1 Nb2 O9 C7 79.5(9) . . . . ?
Nb1 Nb2 O10 C5 44.2(8) . . . . ?
Nb1 O1 C15 O7 -4.6(7) . . . . ?
Nb1 O1 C15 C16 170.5(3) . . . . ?
Nb1 O3 C3 C4 -174.3(5) . . . . ?
Nb1 O4 C11 C12 104.6(8) . . . . ?
Nb1 O5 C13 C14 77.0(7) . . . . ?
Nb1 O2 C1 C2 75.2(11) . . . . ?
O13B Nb3B O17B C26B 141(2) . . . . ?
O13B Nb3B O14B C22B 88.8(19) . . . . ?
O13B Nb3B O16B C28B -126(3) . . . . ?
O17B Nb3B O13B C20B -176(3) . . . . ?
O17B Nb3B O14B C22B -8.7(19) . . . . ?
O17B Nb3B O16B C28B 4(4) . . . . ?
O15B Nb3B O17B C26B -32(2) . . . . ?
O15B Nb3B O14B C22B -91.7(19) . . . . ?
O15B Nb3B O16B C28B 48(3) . . . . ?
O14B Nb3B O13B C20B 86(3) . . . . ?
O14B Nb3B O17B C26B -119(2) . . . . ?
O14B Nb3B O16B C28B 135(3) . . . . ?
O16B Nb3B O13B C20B -10(3) . . . . ?
O16B Nb3B O17B C26B 12(3) . . . . ?
O16B Nb3B O14B C22B -174.9(19) . . . . ?
C25 C24 O15A Nb3A 90.6(13) . . . . ?
O12A Nb3A O17A C26A 24.4(19) . . . . ?
O12A Nb3A O16A C28A -25.1(13) . . . . ?
O12A Nb3A O14A C22A -81(3) . . . . ?
Nb3A O12A C19A C18 164.9(9) . . . . ?
Nb3A O12A C19A O11A -8(3) . . . . ?
Nb3A O17A C26A C27A 168.1(18) . . . . ?
Nb3A O16A C28A C29A 91.5(18) . . . . ?
Nb3A O14A C22A C23A -144(3) . . . . ?
Nb3A O13A C20A C21A -43(3) . . . . ?
O17A Nb3A O16A C28A 2(2) . . . . ?
O17A Nb3A O14A C22A -6(3) . . . . ?
O16A Nb3A O17A C26A -3(3) . . . . ?
O16A Nb3A O14A C22A -173(3) . . . . ?
O15A Nb3A O17A C26A -54.2(19) . . . . ?
O15A Nb3A O16A C28A 53.5(13) . . . . ?
O15A Nb3A O14A C22A -91(3) . . . . ?
O14A Nb3A O17A C26A -138(2) . . . . ?
O14A Nb3A O16A C28A 136.3(13) . . . . ?
O13A Nb3A O17A C26A 121.9(19) . . . . ?
O13A Nb3A O16A C28A -123.0(13) . . . . ?
O13A Nb3A O14A C22A 91(3) . . . . ?
